data_9009997
loop_
_publ_author_name
'Hibbs, D. E.'
'Leverett, P.'
'Williams, P. A.'

_publ_section_title
;
 Connellite from Bisbee, Arizona: A single-crystal X-ray study
;
_journal_name_full Axis
_journal_page_first 1
_journal_page_last 7
_journal_volume 2
_journal_year 2006
_chemical_compound_source 'Bisbee, Arizona, USA'
_chemical_formula_sum 'Cl0.827 Cu7.5 H27.75 N0.021 O28.487 S0.056'
_chemical_name_mineral Connellite
_space_group_IT_number 194
_symmetry_space_group_name_Hall '-P 6c 2c'
_symmetry_space_group_name_H-M 'P 63/m m c'
_cell_angle_alpha 90
_cell_angle_beta 90
_cell_angle_gamma 120
_cell_formula_units_Z 2
_cell_length_a 15.7866
_cell_length_b 15.7866
_cell_length_c 9.1015
_cell_volume 1964.359
_database_code_amcsd 0012063
_exptl_crystal_density_diffrn 1.677
_cod_original_formula_sum 'Cu7.5 Cl.827 O28.487 N.021 S.056 H27.75'
_cod_database_code 9009997

loop_
_space_group_symop_operation_xyz
x,y,z
-x,-x+y,1/2+z
x,x-y,1/2-z
-x+y,-x,1/2-z
x-y,x,1/2+z
-y,-x,z
y,x,-z
y,-x+y,-z
-y,x-y,z
x-y,-y,1/2+z
-x+y,y,1/2-z
x,y,1/2-z
-x,-y,1/2+z
x,x-y,z
-x,-x+y,-z
x-y,x,-z
-x+y,-x,z
y,x,1/2+z
-y,-x,1/2-z
-y,x-y,1/2-z
y,-x+y,1/2+z
-x+y,y,z
x-y,-y,-z
-x,-y,-z

loop_
_atom_site_label
_atom_site_fract_x
_atom_site_fract_y
_atom_site_fract_z
_atom_site_occupancy
_atom_site_U_iso_or_equiv
_atom_site_type_symbol
_atom_site_attached_hydrogens
Cu(1) 0.50000 0.00000 0.00000 0.25000 0.01400 Cu 0
Cu(2) 0.20110 0.00000 0.00000 0.50000 0.01200 Cu 0
Cu(3) 0.33640 0.16820 0.75000 0.25000 0.01000 Cu 0
Cu(4) 0.35850 0.01650 0.25000 0.50000 0.01000 Cu 0
Cl(3) 0.00000 0.00000 0.00000 0.04300 0.01100 Cl 0
Cl(1) 0.27720 0.13860 0.25000 0.25000 0.01200 Cl 0
O-H1 0.45040 0.37070 0.09180 1.00000 0.01200 O 1
O-H2 0.07490 -0.07490 0.09890 0.50000 0.02000 O 1
O-H3 0.67440 0.74420 0.11020 1.00000 0.01100 O 1
O-H4 0.44240 0.55760 0.25000 0.25000 0.01400 O 1
OW 0.50700 0.25400 0.75000 0.04000 0.01700 O 0
Cl(4) 0.66667 0.33333 0.25000 0.03400 0.01500 Cl 0
N(1) 0.66667 0.33333 0.25000 0.02100 0.01500 N 0
O(1a) 0.62260 0.37740 0.25000 0.06300 0.01700 O 0
O(1b) 0.61500 0.38500 0.25000 0.08400 0.01700 O 0
S(1) 0.66667 0.33333 0.29990 0.02800 0.01400 S 0
O(1c) 0.66667 0.33333 0.46200 0.02800 0.01400 O 0

loop_
_cod_changelog_entry_id
_cod_changelog_entry_author
_cod_changelog_entry_date
_cod_changelog_entry_text
1
;cod-tools version 3.8.0
Id: cif_guess_AMCSD_atom_types 9574 2023-05-10 09:00:05Z saulius
;
2023-05-10T18:52:19+03:00
;Derived atom types and hydrogen counts
from atom names that follow the AMCSD naming convention
(Wat == water, O-H == hydroxyl).
;

loop_
_cod_related_entry_id
_cod_related_entry_database
_cod_related_entry_code
1 AMCSD 0012063
